data_7052419
loop_
_publ_author_name
'Cole, Marcus L.'
'Junk, Peter C.'

_publ_section_title
;
 N,N?-Bis(2,6-diisopropylphenyl)formamidinate complexes of the heavy
 alkaline earths
;
_journal_issue 1
_journal_name_full 'New Journal of Chemistry'
_journal_page_first 135
_journal_paper_doi 10.1039/b411494a
_journal_volume 29
_journal_year 2005
_chemical_formula_moiety 'C31 H36 F4 N2'
_chemical_formula_sum 'C31 H36 F4 N2'
_chemical_formula_weight 512.62
_chemical_melting_point 451
_chemical_name_common DippN(4-HC6F4)C(H)NDipp
_space_group_IT_number 2
_symmetry_cell_setting triclinic
_symmetry_Int_Tables_number 2
_symmetry_space_group_name_Hall '-P 1'
_symmetry_space_group_name_H-M 'P -1'
_atom_sites_solution_hydrogens geom
_atom_sites_solution_primary direct
_atom_sites_solution_secondary difmap
_audit_creation_method SHELXL-97
_cell_angle_alpha 110.256(3)
_cell_angle_beta 91.904(2)
_cell_angle_gamma 106.1040(10)
_cell_formula_units_Z 2
_cell_length_a 9.4525(4)
_cell_length_b 11.4180(5)
_cell_length_c 14.3724(7)
_cell_measurement_temperature 123(2)
_cell_volume 1383.70(11)
_computing_cell_refinement DENZO-SMN
_computing_data_collection 'Nonius Collect'
_computing_data_reduction X-Seed
_computing_molecular_graphics 'X-Seed / POV-Ray'
_computing_publication_material 'Microsoft Office 2000'
_computing_structure_refinement 'SHELXL-97 (Sheldrick, 1997)'
_computing_structure_solution 'SHELXS-97 (Sheldrick, 1990)'
_diffrn_ambient_temperature 123(2)
_diffrn_measured_fraction_theta_full 0.985
_diffrn_measured_fraction_theta_max 0.985
_diffrn_measurement_device_type 'Nonius Kappa CCD'
_diffrn_measurement_method 'psi and omega scans'
_diffrn_radiation_monochromator graphite
_diffrn_radiation_probe x-ray
_diffrn_radiation_type MoK\a
_diffrn_radiation_wavelength 0.71073
_diffrn_reflns_av_R_equivalents 0.0762
_diffrn_reflns_av_sigmaI/netI 0.0624
_diffrn_reflns_limit_h_max 12
_diffrn_reflns_limit_h_min -12
_diffrn_reflns_limit_k_max 14
_diffrn_reflns_limit_k_min -14
_diffrn_reflns_limit_l_max 18
_diffrn_reflns_limit_l_min -18
_diffrn_reflns_number 20737
_diffrn_reflns_theta_full 27.79
_diffrn_reflns_theta_max 27.79
_diffrn_reflns_theta_min 3.53
_diffrn_source 'fine-focus sealed tube'
_exptl_absorpt_coefficient_mu 0.090
_exptl_absorpt_correction_T_max 0.9866
_exptl_absorpt_correction_T_min 0.9734
_exptl_absorpt_correction_type empirical
_exptl_absorpt_process_details 'performed as part of the DENZO-SMN program'
_exptl_crystal_colour colourless
_exptl_crystal_density_diffrn 1.230
_exptl_crystal_density_method 'not measured'
_exptl_crystal_description 'irregular plate'
_exptl_crystal_F_000 544
_exptl_crystal_size_max 0.30
_exptl_crystal_size_mid 0.25
_exptl_crystal_size_min 0.15
_refine_diff_density_max 0.342
_refine_diff_density_min -0.344
_refine_diff_density_rms 0.056
_refine_ls_extinction_method none
_refine_ls_goodness_of_fit_ref 0.984
_refine_ls_hydrogen_treatment mixed
_refine_ls_matrix_type full
_refine_ls_number_parameters 342
_refine_ls_number_reflns 6442
_refine_ls_number_restraints 0
_refine_ls_restrained_S_all 0.984
_refine_ls_R_factor_all 0.0785
_refine_ls_R_factor_gt 0.0490
_refine_ls_shift/su_max 0.000
_refine_ls_shift/su_mean 0.000
_refine_ls_structure_factor_coef Fsqd
_refine_ls_weighting_details 'calc w=1/[\s^2^(Fo^2^)+(0.1055P)^2^+0.1303P] where P=(Fo^2^+2Fc^2^)/3'
_refine_ls_weighting_scheme calc
_refine_ls_wR_factor_gt 0.1425
_refine_ls_wR_factor_ref 0.1659
_reflns_number_gt 4552
_reflns_number_total 6442
_reflns_threshold_expression >2sigma(I)
_cod_data_source_file b411494a.txt
_cod_data_source_block Compound4
_cod_original_sg_symbol_H-M P-1
_cod_database_code 7052419

loop_
_symmetry_equiv_pos_as_xyz
'x, y, z'
'-x, -y, -z'

loop_
_atom_site_label
_atom_site_type_symbol
_atom_site_fract_x
_atom_site_fract_y
_atom_site_fract_z
_atom_site_U_iso_or_equiv
_atom_site_adp_type
_atom_site_occupancy
_atom_site_symmetry_multiplicity
_atom_site_calc_flag
_atom_site_refinement_flags
_atom_site_disorder_assembly
_atom_site_disorder_group
F1 F 0.25058(10) 0.02346(9) 0.10983(7) 0.0267(2) Uani 1 1 d . . .
F2 F 0.30495(12) -0.16395(10) -0.04086(7) 0.0323(3) Uani 1 1 d . . .
F3 F 0.75015(11) -0.11064(10) 0.14956(8) 0.0320(3) Uani 1 1 d . . .
F4 F 0.70078(10) 0.07974(9) 0.30021(7) 0.0254(2) Uani 1 1 d . . .
N1 N 0.44953(14) 0.16415(12) 0.29207(9) 0.0188(3) Uani 1 1 d . . .
N2 N 0.43495(14) 0.28872(12) 0.19527(10) 0.0201(3) Uani 1 1 d . . .
C1 C 0.44579(17) 0.15764(15) 0.39144(12) 0.0200(3) Uani 1 1 d . . .
C2 C 0.31926(18) 0.07315(16) 0.40881(12) 0.0233(3) Uani 1 1 d . . .
C3 C 0.31718(19) 0.06636(17) 0.50327(13) 0.0287(4) Uani 1 1 d . . .
H3 H 0.2344 0.0072 0.5158 0.034 Uiso 1 1 calc R . .
C4 C 0.4346(2) 0.14501(18) 0.57975(14) 0.0305(4) Uani 1 1 d . . .
H4 H 0.4321 0.1389 0.6440 0.037 Uiso 1 1 calc R . .
C5 C 0.5544(2) 0.23169(17) 0.56258(13) 0.0272(4) Uani 1 1 d . . .
H5 H 0.6318 0.2879 0.6164 0.033 Uiso 1 1 calc R . .
C6 C 0.56535(18) 0.23924(15) 0.46810(12) 0.0217(3) Uani 1 1 d . . .
C7 C 0.18103(19) -0.00158(18) 0.33059(14) 0.0300(4) Uani 1 1 d . . .
H7 H 0.2080 0.0038 0.2652 0.036 Uiso 1 1 calc R . .
C8 C 0.1227(3) -0.1450(2) 0.3161(2) 0.0752(10) Uani 1 1 d . . .
H8A H 0.0891 -0.1530 0.3781 0.113 Uiso 1 1 calc R . .
H8B H 0.2020 -0.1854 0.2995 0.113 Uiso 1 1 calc R . .
H8C H 0.0390 -0.1896 0.2615 0.113 Uiso 1 1 calc R . .
C9 C 0.0609(3) 0.0634(3) 0.3589(2) 0.0637(8) Uani 1 1 d . . .
H9A H 0.0255 0.0518 0.4194 0.096 Uiso 1 1 calc R . .
H9B H -0.0222 0.0233 0.3039 0.096 Uiso 1 1 calc R . .
H9C H 0.1017 0.1573 0.3718 0.096 Uiso 1 1 calc R . .
C10 C 0.70217(18) 0.33632(15) 0.45427(12) 0.0220(3) Uani 1 1 d . . .
H10 H 0.6990 0.3207 0.3812 0.026 Uiso 1 1 calc R . .
C11 C 0.84733(19) 0.32008(17) 0.49116(14) 0.0288(4) Uani 1 1 d . . .
H11A H 0.8587 0.3465 0.5642 0.043 Uiso 1 1 calc R . .
H11B H 0.9318 0.3754 0.4724 0.043 Uiso 1 1 calc R . .
H11C H 0.8441 0.2280 0.4604 0.043 Uiso 1 1 calc R . .
C12 C 0.7023(2) 0.47804(16) 0.51058(14) 0.0292(4) Uani 1 1 d . . .
H12A H 0.6135 0.4911 0.4840 0.044 Uiso 1 1 calc R . .
H12B H 0.7915 0.5393 0.5016 0.044 Uiso 1 1 calc R . .
H12C H 0.7018 0.4940 0.5821 0.044 Uiso 1 1 calc R . .
C13 C 0.40115(18) 0.40004(15) 0.18816(11) 0.0207(3) Uani 1 1 d . . .
C14 C 0.51847(19) 0.50163(16) 0.18015(12) 0.0242(4) Uani 1 1 d . . .
C15 C 0.4858(2) 0.60781(17) 0.16831(13) 0.0289(4) Uani 1 1 d . . .
H15 H 0.5641 0.6772 0.1629 0.035 Uiso 1 1 calc R . .
C16 C 0.3425(2) 0.61424(17) 0.16421(14) 0.0317(4) Uani 1 1 d . . .
H16 H 0.3227 0.6881 0.1571 0.038 Uiso 1 1 calc R . .
C17 C 0.2272(2) 0.51216(17) 0.17045(13) 0.0283(4) Uani 1 1 d . . .
H17 H 0.1286 0.5170 0.1673 0.034 Uiso 1 1 calc R . .
C18 C 0.25287(18) 0.40246(15) 0.18122(12) 0.0228(3) Uani 1 1 d . . .
C19 C 0.6781(2) 0.49894(17) 0.18846(14) 0.0307(4) Uani 1 1 d . . .
H19 H 0.6749 0.4062 0.1751 0.037 Uiso 1 1 calc R . .
C20 C 0.7643(3) 0.5422(3) 0.11288(18) 0.0537(6) Uani 1 1 d . . .
H20A H 0.7092 0.4906 0.0454 0.081 Uiso 1 1 calc R . .
H20B H 0.8619 0.5287 0.1163 0.081 Uiso 1 1 calc R . .
H20C H 0.7774 0.6355 0.1280 0.081 Uiso 1 1 calc R . .
C21 C 0.7577(3) 0.5813(3) 0.29379(17) 0.0504(6) Uani 1 1 d . . .
H21A H 0.8584 0.5743 0.2992 0.076 Uiso 1 1 calc R . .
H21B H 0.7028 0.5498 0.3415 0.076 Uiso 1 1 calc R . .
H21C H 0.7635 0.6732 0.3089 0.076 Uiso 1 1 calc R . .
C22 C 0.12168(19) 0.28625(16) 0.17634(13) 0.0276(4) Uani 1 1 d . . .
H22 H 0.1598 0.2333 0.2079 0.033 Uiso 1 1 calc R . .
C23 C 0.0608(2) 0.1991(2) 0.06677(15) 0.0405(5) Uani 1 1 d . . .
H23A H 0.0205 0.2478 0.0342 0.061 Uiso 1 1 calc R . .
H23B H -0.0182 0.1207 0.0636 0.061 Uiso 1 1 calc R . .
H23C H 0.1412 0.1729 0.0323 0.061 Uiso 1 1 calc R . .
C24 C -0.0026(2) 0.3253(2) 0.23230(15) 0.0375(5) Uani 1 1 d . . .
H24A H 0.0387 0.3839 0.3016 0.056 Uiso 1 1 calc R . .
H24B H -0.0781 0.2464 0.2320 0.056 Uiso 1 1 calc R . .
H24C H -0.0483 0.3706 0.1992 0.056 Uiso 1 1 calc R . .
C25 C 0.42554(16) 0.27053(14) 0.27696(11) 0.0186(3) Uani 1 1 d . . .
H25 H 0.4005 0.3338 0.3312 0.022 Uiso 1 1 calc R . .
C26 C 0.47481(17) 0.06085(14) 0.21137(11) 0.0182(3) Uani 1 1 d . . .
C27 C 0.37608(17) -0.00601(14) 0.12183(12) 0.0204(3) Uani 1 1 d . . .
C28 C 0.40399(19) -0.10510(15) 0.04352(12) 0.0232(3) Uani 1 1 d . . .
C29 C 0.52850(19) -0.14329(15) 0.04996(12) 0.0250(4) Uani 1 1 d . . .
H29 H 0.5469 -0.2112 -0.0041 0.030 Uiso 1 1 calc R . .
C30 C 0.62527(18) -0.07875(15) 0.13827(13) 0.0230(3) Uani 1 1 d . . .
C31 C 0.59937(17) 0.02010(14) 0.21714(12) 0.0191(3) Uani 1 1 d . . .

loop_
_atom_site_aniso_label
_atom_site_aniso_U_11
_atom_site_aniso_U_22
_atom_site_aniso_U_33
_atom_site_aniso_U_23
_atom_site_aniso_U_13
_atom_site_aniso_U_12
F1 0.0226(5) 0.0262(5) 0.0264(5) 0.0029(4) -0.0043(4) 0.0100(4)
F2 0.0354(6) 0.0288(5) 0.0216(5) -0.0021(4) -0.0059(4) 0.0088(4)
F3 0.0282(6) 0.0327(5) 0.0356(6) 0.0059(4) 0.0051(4) 0.0188(4)
F4 0.0222(5) 0.0270(5) 0.0224(5) 0.0028(4) -0.0024(4) 0.0094(4)
N1 0.0204(7) 0.0180(6) 0.0170(6) 0.0038(5) 0.0021(5) 0.0077(5)
N2 0.0204(7) 0.0160(6) 0.0203(7) 0.0028(5) 0.0004(5) 0.0054(5)
C1 0.0207(8) 0.0211(7) 0.0182(7) 0.0047(6) 0.0033(6) 0.0096(6)
C2 0.0200(8) 0.0242(8) 0.0234(8) 0.0061(6) 0.0036(6) 0.0065(6)
C3 0.0239(9) 0.0313(9) 0.0297(9) 0.0122(7) 0.0085(7) 0.0051(7)
C4 0.0336(10) 0.0354(9) 0.0234(9) 0.0116(7) 0.0067(7) 0.0109(8)
C5 0.0264(9) 0.0311(9) 0.0196(8) 0.0055(7) 0.0005(6) 0.0075(7)
C6 0.0200(8) 0.0210(7) 0.0206(8) 0.0029(6) 0.0015(6) 0.0072(6)
C7 0.0199(8) 0.0349(9) 0.0303(9) 0.0111(8) 0.0030(7) 0.0026(7)
C8 0.0697(18) 0.0327(12) 0.094(2) 0.0088(13) -0.0460(16) -0.0028(12)
C9 0.0380(13) 0.0834(18) 0.0652(17) 0.0129(14) -0.0082(11) 0.0323(13)
C10 0.0205(8) 0.0222(8) 0.0198(8) 0.0039(6) 0.0015(6) 0.0064(6)
C11 0.0211(8) 0.0281(9) 0.0318(9) 0.0055(7) 0.0004(7) 0.0070(7)
C12 0.0254(9) 0.0238(8) 0.0324(9) 0.0042(7) 0.0007(7) 0.0070(7)
C13 0.0250(8) 0.0202(7) 0.0148(7) 0.0028(6) 0.0004(6) 0.0089(6)
C14 0.0249(8) 0.0230(8) 0.0211(8) 0.0047(6) 0.0015(6) 0.0067(6)
C15 0.0313(9) 0.0251(8) 0.0305(9) 0.0126(7) 0.0037(7) 0.0063(7)
C16 0.0395(10) 0.0293(9) 0.0329(10) 0.0162(8) 0.0028(8) 0.0149(8)
C17 0.0277(9) 0.0325(9) 0.0279(9) 0.0112(7) 0.0011(7) 0.0147(7)
C18 0.0235(8) 0.0248(8) 0.0186(8) 0.0055(6) 0.0008(6) 0.0087(6)
C19 0.0251(9) 0.0253(8) 0.0392(10) 0.0098(8) 0.0043(7) 0.0069(7)
C20 0.0330(12) 0.0833(18) 0.0452(13) 0.0241(12) 0.0123(9) 0.0173(11)
C21 0.0357(12) 0.0752(16) 0.0402(12) 0.0190(11) -0.0017(9) 0.0206(11)
C22 0.0218(8) 0.0278(8) 0.0325(9) 0.0099(7) 0.0003(7) 0.0086(7)
C23 0.0297(10) 0.0353(10) 0.0399(11) -0.0016(8) 0.0008(8) 0.0051(8)
C24 0.0293(10) 0.0400(11) 0.0376(11) 0.0093(9) 0.0070(8) 0.0082(8)
C25 0.0158(7) 0.0171(7) 0.0191(8) 0.0020(6) -0.0004(6) 0.0053(6)
C26 0.0202(8) 0.0163(7) 0.0171(7) 0.0055(6) 0.0034(6) 0.0049(6)
C27 0.0204(8) 0.0188(7) 0.0216(8) 0.0073(6) 0.0014(6) 0.0061(6)
C28 0.0283(9) 0.0186(7) 0.0181(8) 0.0042(6) 0.0001(6) 0.0041(6)
C29 0.0319(9) 0.0192(8) 0.0235(8) 0.0056(6) 0.0067(7) 0.0100(7)
C30 0.0256(8) 0.0213(8) 0.0265(8) 0.0099(7) 0.0078(7) 0.0123(7)
C31 0.0190(8) 0.0172(7) 0.0191(7) 0.0063(6) 0.0005(6) 0.0031(6)

loop_
_atom_type_symbol
_atom_type_description
_atom_type_scat_dispersion_real
_atom_type_scat_dispersion_imag
_atom_type_scat_source
C C 0.0033 0.0016 'International Tables Vol C Tables 4.2.6.8 and 6.1.1.4'
H H 0.0000 0.0000 'International Tables Vol C Tables 4.2.6.8 and 6.1.1.4'
N N 0.0061 0.0033 'International Tables Vol C Tables 4.2.6.8 and 6.1.1.4'
F F 0.0171 0.0103 'International Tables Vol C Tables 4.2.6.8 and 6.1.1.4'

loop_
_geom_angle_atom_site_label_1
_geom_angle_atom_site_label_2
_geom_angle_atom_site_label_3
_geom_angle
_geom_angle_site_symmetry_1
_geom_angle_site_symmetry_3
_geom_angle_publ_flag
C25 N1 C26 120.56(13) . . ?
C25 N1 C1 119.19(12) . . ?
C26 N1 C1 120.24(12) . . ?
C25 N2 C13 118.26(13) . . ?
C2 C1 C6 121.83(15) . . ?
C2 C1 N1 118.54(13) . . ?
C6 C1 N1 119.58(14) . . ?
C3 C2 C1 118.22(15) . . ?
C3 C2 C7 119.44(15) . . ?
C1 C2 C7 122.15(15) . . ?
C4 C3 C2 120.85(16) . . ?
C5 C4 C3 120.04(16) . . ?
C4 C5 C6 121.65(16) . . ?
C5 C6 C1 117.29(15) . . ?
C5 C6 C10 118.78(14) . . ?
C1 C6 C10 123.91(14) . . ?
C8 C7 C9 110.2(2) . . ?
C8 C7 C2 112.99(16) . . ?
C9 C7 C2 109.69(16) . . ?
C6 C10 C11 112.07(13) . . ?
C6 C10 C12 110.49(13) . . ?
C11 C10 C12 108.96(13) . . ?
C14 C13 C18 121.26(14) . . ?
C14 C13 N2 117.84(14) . . ?
C18 C13 N2 120.70(14) . . ?
C15 C14 C13 118.41(15) . . ?
C15 C14 C19 120.54(15) . . ?
C13 C14 C19 121.00(14) . . ?
C16 C15 C14 121.40(17) . . ?
C15 C16 C17 119.64(15) . . ?
C16 C17 C18 121.55(16) . . ?
C17 C18 C13 117.69(16) . . ?
C17 C18 C22 119.76(15) . . ?
C13 C18 C22 122.35(14) . . ?
C21 C19 C20 110.48(18) . . ?
C21 C19 C14 110.31(16) . . ?
C20 C19 C14 113.11(16) . . ?
C18 C22 C24 113.86(14) . . ?
C18 C22 C23 109.48(16) . . ?
C24 C22 C23 110.38(15) . . ?
N2 C25 N1 123.85(13) . . ?
C31 C26 C27 116.05(13) . . ?
C31 C26 N1 121.81(13) . . ?
C27 C26 N1 122.14(13) . . ?
F1 C27 C28 118.12(13) . . ?
F1 C27 C26 120.67(13) . . ?
C28 C27 C26 121.20(14) . . ?
F2 C28 C29 120.05(14) . . ?
F2 C28 C27 117.90(14) . . ?
C29 C28 C27 122.05(15) . . ?
C28 C29 C30 117.00(14) . . ?
F3 C30 C29 120.18(14) . . ?
F3 C30 C31 118.00(14) . . ?
C29 C30 C31 121.82(15) . . ?
F4 C31 C30 118.08(13) . . ?
F4 C31 C26 120.03(13) . . ?
C30 C31 C26 121.86(14) . . ?

loop_
_geom_bond_atom_site_label_1
_geom_bond_atom_site_label_2
_geom_bond_distance
_geom_bond_site_symmetry_2
_geom_bond_publ_flag
F1 C27 1.3410(17) . ?
F2 C28 1.3454(18) . ?
F3 C30 1.3486(18) . ?
F4 C31 1.3442(17) . ?
N1 C25 1.3806(19) . ?
N1 C26 1.4216(19) . ?
N1 C1 1.457(2) . ?
N2 C25 1.263(2) . ?
N2 C13 1.4287(19) . ?
C1 C2 1.404(2) . ?
C1 C6 1.408(2) . ?
C2 C3 1.387(2) . ?
C2 C7 1.523(2) . ?
C3 C4 1.389(2) . ?
C4 C5 1.375(3) . ?
C5 C6 1.395(2) . ?
C6 C10 1.522(2) . ?
C7 C8 1.512(3) . ?
C7 C9 1.515(3) . ?
C10 C11 1.536(2) . ?
C10 C12 1.538(2) . ?
C13 C14 1.406(2) . ?
C13 C18 1.410(2) . ?
C14 C15 1.393(2) . ?
C14 C19 1.519(2) . ?
C15 C16 1.377(3) . ?
C16 C17 1.389(3) . ?
C17 C18 1.397(2) . ?
C18 C22 1.523(2) . ?
C19 C21 1.513(3) . ?
C19 C20 1.515(3) . ?
C22 C24 1.527(2) . ?
C22 C23 1.529(3) . ?
C26 C31 1.391(2) . ?
C26 C27 1.398(2) . ?
C27 C28 1.386(2) . ?
C28 C29 1.375(2) . ?
C29 C30 1.375(2) . ?
C30 C31 1.380(2) . ?

loop_
_cod_related_entry_id
_cod_related_entry_database
_cod_related_entry_code
1 ChemSpider 21189302
